data_7044740
loop_
_publ_author_name
'Elias Jesu Packiam, D.'
'Vidyasagar, Kanamaluru'

_publ_section_title
;
 Syntheses and characterization of phosphonates and diphosphonates of
 molybdenum, A4[(MoO3)5(O3PR)2]&#x00B7;xH2O, A2[Mo2O5(O3PR)2] and
 A2[Mo2O5(O3P-R-PO3)] (A = K, Rb, Cs, Tl, NH4)
;
_journal_name_full 'Dalton Transactions'
_journal_paper_doi 10.1039/C7DT03012F
_journal_year 2017
_chemical_absolute_configuration ad
_chemical_formula_moiety 'C12 H22 Cs4 Mo5 O27 P2'
_chemical_formula_sum 'C12 H22 Cs4 Mo5 O27 P2'
_chemical_formula_weight 1671.58
_chemical_name_systematic
;
 ?
;
_space_group_crystal_system tetragonal
_space_group_IT_number 92
_space_group_name_Hall 'P 4abw 2nw'
_space_group_name_H-M_alt 'P 41 21 2'
_symmetry_space_group_name_Hall 'P 4abw 2nw'
_symmetry_space_group_name_H-M 'P 41 21 2'
_atom_sites_solution_hydrogens geom
_atom_sites_solution_primary direct
_atom_sites_solution_secondary difmap
_audit_creation_method SHELXL-97
_audit_update_record
;
2017-08-14 deposited with the CCDC.
2017-11-06 downloaded from the CCDC.
;
_cell_angle_alpha 90.00
_cell_angle_beta 90.00
_cell_angle_gamma 90.00
_cell_formula_units_Z 4
_cell_length_a 10.4271(2)
_cell_length_b 10.4271(2)
_cell_length_c 34.2548(11)
_cell_measurement_reflns_used 5096
_cell_measurement_temperature 293(2)
_cell_measurement_theta_max 28.42
_cell_measurement_theta_min 2.65
_cell_volume 3724.33(16)
_computing_cell_refinement APEXII,Bruker,2004
_computing_data_collection APEXII,Bruker,2004
_computing_data_reduction SAINT,Bruker,2004
_computing_molecular_graphics 'ORTEP-3 (Farrugia, 1997)'
_computing_publication_material 'SHELXL-97 (Sheldrick, 1997)'
_computing_structure_refinement 'SHELXL-2014/7 (Sheldrick, 2014)'
_computing_structure_solution 'SHELXL-2014/7 (Sheldrick, 2014)'
_diffrn_ambient_temperature 293(2)
_diffrn_measured_fraction_theta_full 0.996
_diffrn_measured_fraction_theta_max 0.996
_diffrn_measurement_device_type 'Bruker ApexII ccd area detector'
_diffrn_measurement_method 'phi and omega scans'
_diffrn_radiation_monochromator graphite
_diffrn_radiation_source 'fine-focus sealed tube'
_diffrn_radiation_type MoK\a
_diffrn_radiation_wavelength 0.71073
_diffrn_reflns_av_R_equivalents 0.0237
_diffrn_reflns_av_sigmaI/netI 0.0240
_diffrn_reflns_limit_h_max 8
_diffrn_reflns_limit_h_min -12
_diffrn_reflns_limit_k_max 8
_diffrn_reflns_limit_k_min -12
_diffrn_reflns_limit_l_max 40
_diffrn_reflns_limit_l_min -35
_diffrn_reflns_number 11897
_diffrn_reflns_theta_full 25.00
_diffrn_reflns_theta_max 25.00
_diffrn_reflns_theta_min 2.04
_exptl_absorpt_coefficient_mu 5.668
_exptl_absorpt_correction_T_max 0.7648
_exptl_absorpt_correction_T_min 0.6011
_exptl_absorpt_correction_type multi-scan
_exptl_absorpt_process_details SADABS(Bruker,2004)
_exptl_crystal_colour colourless
_exptl_crystal_density_diffrn 2.981
_exptl_crystal_density_method 'not measured'
_exptl_crystal_description block
_exptl_crystal_F_000 3080
_exptl_crystal_size_max 0.10
_exptl_crystal_size_mid 0.10
_exptl_crystal_size_min 0.05
_refine_diff_density_max 1.131
_refine_diff_density_min -1.058
_refine_diff_density_rms 0.131
_refine_ls_abs_structure_details 'Flack H D (1983), Acta Cryst. A39, 876-881'
_refine_ls_abs_structure_Flack 0.03(3)
_refine_ls_extinction_coef 0.00196(7)
_refine_ls_extinction_expression Fc^*^=kFc[1+0.001xFc^2^\l^3^/sin(2\q)]^-1/4^
_refine_ls_extinction_method SHELXL
_refine_ls_goodness_of_fit_ref 1.146
_refine_ls_hydrogen_treatment mixed
_refine_ls_matrix_type full
_refine_ls_number_parameters 229
_refine_ls_number_reflns 3281
_refine_ls_number_restraints 0
_refine_ls_restrained_S_all 1.146
_refine_ls_R_factor_all 0.0316
_refine_ls_R_factor_gt 0.0309
_refine_ls_shift/su_max 0.001
_refine_ls_shift/su_mean 0.000
_refine_ls_structure_factor_coef Fsqd
_refine_ls_weighting_details 'calc w=1/[\s^2^(Fo^2^)+(0.0101P)^2^+26.9994P] where P=(Fo^2^+2Fc^2^)/3'
_refine_ls_weighting_scheme calc
_refine_ls_wR_factor_gt 0.0653
_refine_ls_wR_factor_ref 0.0656
_reflns_number_gt 3228
_reflns_number_total 3281
_reflns_threshold_expression >2sigma(I)
_cod_data_source_file c7dt03012f2.cif
_cod_data_source_block Cs4(MoO3)5(O3PPh)2-6H2O
_cod_database_code 7044740

loop_
_symmetry_equiv_pos_as_xyz
'x, y, z'
'x+1/2, -y+1/2, -z+3/4'
'-x, -y, z+1/2'
'-x+1/2, y+1/2, -z+1/4'
'y, x, -z'
'y+1/2, -x+1/2, z+3/4'
'-y+1/2, x+1/2, z+1/4'
'-y, -x, -z+1/2'

loop_
_atom_site_label
_atom_site_type_symbol
_atom_site_fract_x
_atom_site_fract_y
_atom_site_fract_z
_atom_site_U_iso_or_equiv
_atom_site_adp_type
_atom_site_occupancy
_atom_site_symmetry_multiplicity
_atom_site_calc_flag
_atom_site_refinement_flags
Cs1 Cs 0.89183(8) 0.11945(7) 0.857595(19) 0.0625(2) Uani 1 1 d .
Cs2 Cs 0.56223(5) 0.95165(7) 0.967258(16) 0.04713(18) Uani 1 1 d .
Mo1 Mo 0.23860(6) 0.23860(6) 0.0000 0.0231(2) Uani 1 2 d S
Mo2 Mo 0.01799(6) 0.19297(6) 0.071672(17) 0.01897(15) Uani 1 1 d .
Mo3 Mo 0.84491(6) 0.92701(6) 0.050662(17) 0.01801(15) Uani 1 1 d .
P P 0.92592(18) 0.14907(17) 0.97575(5) 0.0164(4) Uani 1 1 d .
O1 O 0.0630(5) 0.1728(4) 0.96138(13) 0.0197(10) Uani 1 1 d .
O2 O 0.9224(5) 0.1103(4) 0.01939(12) 0.0193(10) Uani 1 1 d .
O3 O 0.8574(5) 0.0479(5) 0.95184(13) 0.0217(10) Uani 1 1 d .
O4 O 0.2530(6) 0.3686(6) 0.97033(16) 0.0390(15) Uani 1 1 d .
O5 O 0.1008(5) 0.2969(5) 0.03294(13) 0.0228(11) Uani 1 1 d .
O6 O 0.9050(5) 0.3031(6) 0.08440(15) 0.0325(13) Uani 1 1 d .
O7 O 0.9300(5) 0.0387(5) 0.08782(13) 0.0229(11) Uani 1 1 d .
O8 O 0.8124(5) 0.7988(5) 0.08016(15) 0.0314(13) Uani 1 1 d .
O9 O 0.6986(5) 0.0038(5) 0.04742(15) 0.0277(12) Uani 1 1 d .
O10 O 0.8486(5) 0.8486(5) 0.0000 0.0227(15) Uani 1 2 d S
O11 O 0.1292(6) 0.1993(6) 0.10845(15) 0.0319(13) Uani 1 1 d .
O12 O 0.9823(9) 0.8025(9) 0.8384(2) 0.084(3) Uani 1 1 d .
O13 O 0.6535(9) 0.9237(9) 0.8566(3) 0.087(3) Uani 1 1 d .
O14 O 0.5692(13) 0.1443(12) 0.8953(3) 0.126(5) Uani 1 1 d .
C1 C 0.8347(7) 0.2924(7) 0.9710(2) 0.0211(16) Uani 1 1 d .
C2 C 0.8685(9) 0.3875(7) 0.9441(2) 0.0290(18) Uani 1 1 d .
H2 H 0.9451 0.3811 0.9303 0.035 Uiso 1 1 calc R
C3 C 0.7880(10) 0.4912(7) 0.9381(2) 0.037(2) Uani 1 1 d .
H3 H 0.8090 0.5540 0.9200 0.044 Uiso 1 1 calc R
C4 C 0.6752(10) 0.5003(9) 0.9597(3) 0.046(2) Uani 1 1 d .
H4 H 0.6214 0.5704 0.9560 0.055 Uiso 1 1 calc R
C5 C 0.6424(10) 0.4081(10) 0.9859(3) 0.050(3) Uani 1 1 d .
H5 H 0.5659 0.4151 0.9997 0.059 Uiso 1 1 calc R
C6 C 0.7230(8) 0.3029(7) 0.9923(2) 0.0312(19) Uani 1 1 d .
H6 H 0.7016 0.2409 1.0106 0.037 Uiso 1 1 calc R

loop_
_atom_site_aniso_label
_atom_site_aniso_U_11
_atom_site_aniso_U_22
_atom_site_aniso_U_33
_atom_site_aniso_U_23
_atom_site_aniso_U_13
_atom_site_aniso_U_12
Cs1 0.0772(6) 0.0602(5) 0.0500(4) 0.0106(3) -0.0226(3) 0.0054(4)
Cs2 0.0225(3) 0.0749(5) 0.0440(3) -0.0014(3) -0.0034(2) 0.0041(3)
Mo1 0.0232(3) 0.0232(3) 0.0229(4) -0.0048(3) 0.0048(3) -0.0076(4)
Mo2 0.0226(3) 0.0157(3) 0.0186(3) -0.0021(2) 0.0032(2) 0.0012(3)
Mo3 0.0144(3) 0.0188(3) 0.0208(3) 0.0022(2) 0.0021(2) 0.0008(2)
P 0.0177(9) 0.0125(9) 0.0189(8) 0.0014(7) 0.0003(7) 0.0042(7)
O1 0.021(3) 0.012(2) 0.025(2) 0.0004(19) 0.005(2) 0.007(2)
O2 0.024(3) 0.017(2) 0.017(2) -0.0007(18) 0.0025(19) 0.001(2)
O3 0.028(3) 0.013(3) 0.025(2) -0.001(2) -0.002(2) 0.006(2)
O4 0.046(4) 0.035(3) 0.035(3) 0.003(3) 0.008(3) -0.016(3)
O5 0.029(3) 0.016(3) 0.024(2) -0.004(2) 0.008(2) -0.002(2)
O6 0.029(3) 0.031(3) 0.037(3) -0.007(2) 0.007(2) 0.009(3)
O7 0.025(3) 0.026(3) 0.018(2) 0.0029(19) 0.001(2) 0.003(2)
O8 0.033(3) 0.031(3) 0.030(3) 0.003(2) 0.002(2) -0.006(3)
O9 0.017(3) 0.030(3) 0.036(3) -0.002(2) 0.005(2) 0.005(2)
O10 0.022(2) 0.022(2) 0.024(3) 0.003(2) -0.003(2) -0.003(3)
O11 0.032(3) 0.035(3) 0.029(3) -0.008(2) 0.002(2) -0.006(3)
O12 0.094(7) 0.105(7) 0.055(4) -0.030(5) 0.030(4) -0.064(6)
O13 0.098(7) 0.078(6) 0.086(6) 0.009(5) -0.047(5) -0.020(6)
O14 0.139(11) 0.122(10) 0.118(8) 0.049(7) 0.029(8) 0.039(9)
C1 0.027(4) 0.012(3) 0.024(3) -0.002(3) -0.006(3) 0.007(3)
C2 0.041(5) 0.019(4) 0.027(4) 0.007(3) -0.001(3) -0.004(4)
C3 0.065(6) 0.012(4) 0.033(4) 0.000(3) -0.010(4) -0.001(4)
C4 0.057(6) 0.026(5) 0.055(6) -0.004(4) -0.020(5) 0.020(4)
C5 0.046(6) 0.042(6) 0.061(6) 0.001(5) 0.006(5) 0.020(5)
C6 0.029(5) 0.016(4) 0.049(5) 0.006(3) 0.015(4) 0.011(3)

loop_
_atom_type_symbol
_atom_type_description
_atom_type_scat_dispersion_real
_atom_type_scat_dispersion_imag
_atom_type_scat_source
C C 0.0033 0.0016 'International Tables Vol C Tables 4.2.6.8 and 6.1.1.4'
H H 0.0000 0.0000 'International Tables Vol C Tables 4.2.6.8 and 6.1.1.4'
O O 0.0106 0.0060 'International Tables Vol C Tables 4.2.6.8 and 6.1.1.4'
P P 0.1023 0.0942 'International Tables Vol C Tables 4.2.6.8 and 6.1.1.4'
Mo Mo -1.6832 0.6857 'International Tables Vol C Tables 4.2.6.8 and 6.1.1.4'
Cs Cs -0.3680 2.1192 'International Tables Vol C Tables 4.2.6.8 and 6.1.1.4'

loop_
_geom_angle_atom_site_label_1
_geom_angle_atom_site_label_2
_geom_angle_atom_site_label_3
_geom_angle
_geom_angle_site_symmetry_1
_geom_angle_site_symmetry_3
O4 Cs1 O14 103.0(2) 2_556 2_556
O4 Cs1 O7 141.80(15) 2_556 5_646
O14 Cs1 O7 103.4(2) 2_556 5_646
O4 Cs1 O13 69.41(19) 2_556 1_545
O14 Cs1 O13 166.1(3) 2_556 1_545
O7 Cs1 O13 89.09(18) 5_646 1_545
O4 Cs1 O11 71.68(14) 2_556 6
O14 Cs1 O11 74.4(3) 2_556 6
O7 Cs1 O11 142.69(12) 5_646 6
O13 Cs1 O11 91.9(2) 1_545 6
O4 Cs1 O3 143.96(16) 2_556 .
O14 Cs1 O3 106.0(2) 2_556 .
O7 Cs1 O3 48.00(12) 5_646 .
O13 Cs1 O3 77.59(18) 1_545 .
O11 Cs1 O3 95.95(13) 6 .
O4 Cs1 O11 138.23(15) 2_556 5_656
O14 Cs1 O11 54.8(2) 2_556 5_656
O7 Cs1 O11 49.73(14) 5_646 5_656
O13 Cs1 O11 138.48(19) 1_545 5_656
O11 Cs1 O11 123.01(8) 6 5_656
O3 Cs1 O11 77.16(12) . 5_656
O4 Cs1 O12 90.13(18) 2_556 1_545
O14 Cs1 O12 126.0(3) 2_556 1_545
O7 Cs1 O12 51.87(16) 5_646 1_545
O13 Cs1 O12 66.8(2) 1_545 1_545
O11 Cs1 O12 156.25(18) 6 1_545
O3 Cs1 O12 89.96(15) . 1_545
O11 Cs1 O12 80.73(18) 5_656 1_545
O4 Cs1 O14 82.4(2) 2_556 .
O14 Cs1 O14 120.86(17) 2_556 .
O7 Cs1 O14 106.73(19) 5_646 .
O13 Cs1 O14 47.9(3) 1_545 .
O11 Cs1 O14 51.2(2) 6 .
O3 Cs1 O14 64.5(2) . .
O11 Cs1 O14 138.7(2) 5_656 .
O12 Cs1 O14 112.7(2) 1_545 .
O4 Cs1 P 155.62(12) 2_556 .
O14 Cs1 P 85.4(2) 2_556 .
O7 Cs1 P 53.85(9) 5_646 .
O13 Cs1 P 97.26(16) 1_545 .
O11 Cs1 P 89.08(9) 6 .
O3 Cs1 P 20.65(9) . .
O11 Cs1 P 64.99(9) 5_656 .
O12 Cs1 P 103.57(13) 1_545 .
O14 Cs1 P 73.8(2) . .
O4 Cs1 Mo2 153.30(12) 2_556 5_656
O14 Cs1 Mo2 76.5(2) 2_556 5_656
O7 Cs1 Mo2 26.88(10) 5_646 5_656
O13 Cs1 Mo2 115.72(15) 1_545 5_656
O11 Cs1 Mo2 131.64(9) 6 5_656
O3 Cs1 Mo2 56.84(9) . 5_656
O11 Cs1 Mo2 24.17(9) 5_656 5_656
O12 Cs1 Mo2 70.20(15) 1_545 5_656
O14 Cs1 Mo2 121.30(18) . 5_656
P Cs1 Mo2 50.69(3) . 5_656
O4 Cs1 Mo3 135.67(12) 2_556 5_546
O14 Cs1 Mo3 120.6(2) 2_556 5_546
O7 Cs1 Mo3 24.77(9) 5_646 5_546
O13 Cs1 Mo3 69.43(15) 1_545 5_546
O11 Cs1 Mo3 125.33(10) 6 5_546
O3 Cs1 Mo3 31.30(8) . 5_546
O11 Cs1 Mo3 71.83(9) 5_656 5_546
O12 Cs1 Mo3 58.76(12) 1_545 5_546
O14 Cs1 Mo3 82.22(17) . 5_546
P Cs1 Mo3 46.51(3) . 5_546
Mo2 Cs1 Mo3 47.668(14) 5_656 5_546
O9 Cs2 O5 108.17(13) 1_566 5_566
O9 Cs2 O14 123.9(3) 1_566 1_565
O5 Cs2 O14 73.1(2) 5_566 1_565
O9 Cs2 O6 150.96(13) 1_566 5_556
O5 Cs2 O6 49.52(13) 5_566 5_556
O14 Cs2 O6 72.1(3) 1_565 5_556
O9 Cs2 O3 70.30(13) 1_566 1_565
O5 Cs2 O3 131.89(13) 5_566 1_565
O14 Cs2 O3 70.2(3) 1_565 1_565
O6 Cs2 O3 137.27(13) 5_556 1_565
O9 Cs2 O8 99.70(13) 1_566 5_556
O5 Cs2 O8 150.28(12) 5_566 5_556
O14 Cs2 O8 83.1(2) 1_565 5_556
O6 Cs2 O8 106.68(13) 5_556 5_556
O3 Cs2 O8 49.61(13) 1_565 5_556
O9 Cs2 O10 50.36(10) 1_566 1_556
O5 Cs2 O10 158.51(9) 5_566 1_556
O14 Cs2 O10 116.1(3) 1_565 1_556
O6 Cs2 O10 150.10(13) 5_556 1_556
O3 Cs2 O10 47.06(13) 1_565 1_556
O8 Cs2 O10 50.11(9) 5_556 1_556
O9 Cs2 O12 138.00(17) 1_566 2_466
O5 Cs2 O12 99.70(17) 5_566 2_466
O14 Cs2 O12 93.7(3) 1_565 2_466
O6 Cs2 O12 51.06(16) 5_556 2_466
O3 Cs2 O12 112.43(19) 1_565 2_466
O8 Cs2 O12 63.85(18) 5_556 2_466
O10 Cs2 O12 99.04(15) 1_556 2_466
O9 Cs2 C2 62.57(15) 1_566 5_557
O5 Cs2 C2 71.49(16) 5_566 5_557
O14 Cs2 C2 143.8(3) 1_565 5_557
O6 Cs2 C2 90.12(15) 5_556 5_557
O3 Cs2 C2 132.53(14) 1_565 5_557
O8 Cs2 C2 132.92(17) 5_556 5_557
O10 Cs2 C2 95.18(13) 1_556 5_557
O12 Cs2 C2 99.2(2) 2_466 5_557
O9 Cs2 C1 84.37(15) 1_566 5_557
O5 Cs2 C1 60.23(14) 5_566 5_557
O14 Cs2 C1 131.6(3) 1_565 5_557
O6 Cs2 C1 68.55(15) 5_556 5_557
O3 Cs2 C1 154.18(13) 1_565 5_557
O8 Cs2 C1 134.58(15) 5_556 5_557
O10 Cs2 C1 112.09(14) 1_556 5_557
O12 Cs2 C1 82.9(2) 2_466 5_557
C2 Cs2 C1 21.81(16) 5_557 5_557
O9 Cs2 C3 53.87(17) 1_566 5_557
O5 Cs2 C3 93.03(16) 5_566 5_557
O14 Cs2 C3 164.8(3) 1_565 5_557
O6 Cs2 C3 103.75(17) 5_556 5_557
O3 Cs2 C3 117.74(15) 1_565 5_557
O8 Cs2 C3 112.04(17) 5_556 5_557
O10 Cs2 C3 75.00(14) 1_556 5_557
O12 Cs2 C3 94.7(2) 2_466 5_557
C2 Cs2 C3 21.58(18) 5_557 5_557
C1 Cs2 C3 37.64(16) 5_557 5_557
O9 Cs2 C6 96.31(16) 1_566 5_557
O5 Cs2 C6 72.13(15) 5_566 5_557
O14 Cs2 C6 133.2(3) 1_565 5_557
O6 Cs2 C6 61.54(16) 5_556 5_557
O3 Cs2 C6 154.63(14) 1_565 5_557
O8 Cs2 C6 115.45(15) 5_556 5_557
O10 Cs2 C6 107.73(16) 1_556 5_557
O12 Cs2 C6 62.9(2) 2_466 5_557
C2 Cs2 C6 37.28(18) 5_557 5_557
C1 Cs2 C6 20.84(16) 5_557 5_557
C3 Cs2 C6 42.94(18) 5_557 5_557
O4 Mo1 O4 102.5(4) 1_554 5_556
O4 Mo1 O5 102.5(2) 1_554 5
O4 Mo1 O5 99.5(3) 5_556 5
O4 Mo1 O5 99.5(3) 1_554 .
O4 Mo1 O5 102.5(2) 5_556 .
O5 Mo1 O5 144.6(3) 5 .
O4 Mo1 O1 88.0(2) 1_554 1_554
O4 Mo1 O1 168.1(2) 5_556 1_554
O5 Mo1 O1 72.52(18) 5 1_554
O5 Mo1 O1 80.87(18) . 1_554
O4 Mo1 O1 168.1(2) 1_554 5_556
O4 Mo1 O1 88.0(2) 5_556 5_556
O5 Mo1 O1 80.87(18) 5 5_556
O5 Mo1 O1 72.52(18) . 5_556
O1 Mo1 O1 82.1(2) 1_554 5_556
O4 Mo1 Cs1 34.6(2) 1_554 2_455
O4 Mo1 Cs1 100.7(2) 5_556 2_455
O5 Mo1 Cs1 68.63(15) 5 2_455
O5 Mo1 Cs1 132.37(15) . 2_455
O1 Mo1 Cs1 84.70(11) 1_554 2_455
O1 Mo1 Cs1 149.21(11) 5_556 2_455
O4 Mo1 Cs1 100.7(2) 1_554 7_544
O4 Mo1 Cs1 34.6(2) 5_556 7_544
O5 Mo1 Cs1 132.37(15) 5 7_544
O5 Mo1 Cs1 68.63(15) . 7_544
O1 Mo1 Cs1 149.21(11) 1_554 7_544
O1 Mo1 Cs1 84.70(11) 5_556 7_544
Cs1 Mo1 Cs1 118.89(3) 2_455 7_544
O6 Mo2 O11 104.7(3) 1_455 .
O6 Mo2 O5 96.2(3) 1_455 .
O11 Mo2 O5 100.5(2) . .
O6 Mo2 O7 99.2(3) 1_455 1_455
O11 Mo2 O7 98.2(2) . 1_455
O5 Mo2 O7 151.85(19) . 1_455
O6 Mo2 O2 99.1(2) 1_455 1_455
O11 Mo2 O2 155.6(2) . 1_455
O5 Mo2 O2 82.17(19) . 1_455
O7 Mo2 O2 72.25(18) 1_455 1_455
O6 Mo2 O1 166.0(2) 1_455 5_556
O11 Mo2 O1 85.0(2) . 5_556
O5 Mo2 O1 71.89(19) . 5_556
O7 Mo2 O1 89.08(19) 1_455 5_556
O2 Mo2 O1 72.64(16) 1_455 5_556
O6 Mo2 Cs1 122.91(19) 1_455 5_546
O11 Mo2 Cs1 54.6(2) . 5_546
O5 Mo2 Cs1 136.41(16) . 5_546
O7 Mo2 Cs1 46.89(14) 1_455 5_546
O2 Mo2 Cs1 107.12(12) 1_455 5_546
O1 Mo2 Cs1 70.85(12) 5_556 5_546
O6 Mo2 Cs2 48.6(2) 1_455 5_456
O11 Mo2 Cs2 108.4(2) . 5_456
O5 Mo2 Cs2 47.62(15) . 5_456
O7 Mo2 Cs2 142.03(15) 1_455 5_456
O2 Mo2 Cs2 91.50(12) 1_455 5_456
O1 Mo2 Cs2 119.21(12) 5_556 5_456
Cs1 Mo2 Cs2 161.13(2) 5_546 5_456
O6 Mo2 Cs1 101.6(2) 1_455 7_544
O11 Mo2 Cs1 37.82(19) . 7_544
O5 Mo2 Cs1 63.19(15) . 7_544
O7 Mo2 Cs1 134.95(14) 1_455 7_544
O2 Mo2 Cs1 141.10(12) 1_455 7_544
O1 Mo2 Cs1 79.81(12) 5_556 7_544
Cs1 Mo2 Cs1 88.537(14) 5_546 7_544
Cs2 Mo2 Cs1 78.397(18) 5_456 7_544
O8 Mo3 O9 103.0(3) . 1_565
O8 Mo3 O10 101.9(2) . .
O9 Mo3 O10 99.04(19) 1_565 .
O8 Mo3 O7 99.9(2) . 1_565
O9 Mo3 O7 99.7(2) 1_565 1_565
O10 Mo3 O7 147.1(2) . 1_565
O8 Mo3 O3 87.5(2) . 5_656
O9 Mo3 O3 169.5(2) 1_565 5_656
O10 Mo3 O3 78.94(16) . 5_656
O7 Mo3 O3 77.7(2) 1_565 5_656
O8 Mo3 O2 168.4(2) . 1_565
O9 Mo3 O2 84.1(2) 1_565 1_565
O10 Mo3 O2 85.8(2) . 1_565
O7 Mo3 O2 69.60(18) 1_565 1_565
O3 Mo3 O2 85.46(18) 5_656 1_565
O8 Mo3 Cs2 53.40(19) . 5_556
O9 Mo3 Cs2 132.46(18) 1_565 5_556
O10 Mo3 Cs2 56.77(8) . 5_556
O7 Mo3 Cs2 122.87(15) 1_565 5_556
O3 Mo3 Cs2 54.85(13) 5_656 5_556
O2 Mo3 Cs2 127.59(12) 1_565 5_556
O8 Mo3 Cs2 108.51(19) . 1_554
O9 Mo3 Cs2 45.01(18) 1_565 1_554
O10 Mo3 Cs2 54.04(8) . 1_554
O7 Mo3 Cs2 138.25(15) 1_565 1_554
O3 Mo3 Cs2 132.15(12) 5_656 1_554
O2 Mo3 Cs2 83.01(12) 1_565 1_554
Cs2 Mo3 Cs2 98.73(2) 5_556 1_554
O8 Mo3 Cs1 68.30(19) . 5_656
O9 Mo3 Cs1 132.85(18) 1_565 5_656
O10 Mo3 Cs1 128.03(7) . 5_656
O7 Mo3 Cs1 42.39(14) 1_565 5_656
O3 Mo3 Cs1 50.67(12) 5_656 5_656
O2 Mo3 Cs1 100.14(12) 1_565 5_656
Cs2 Mo3 Cs1 81.084(18) 5_556 5_656
Cs2 Mo3 Cs1 176.20(2) 1_554 5_656
O3 P O1 112.3(3) . 1_655
O3 P O2 109.2(3) . 1_556
O1 P O2 112.0(3) 1_655 1_556
O3 P C1 106.4(3) . .
O1 P C1 109.5(3) 1_655 .
O2 P C1 107.2(3) 1_556 .
O3 P Cs1 50.89(19) . .
O1 P Cs1 76.96(19) 1_655 .
O2 P Cs1 159.5(2) 1_556 .
C1 P Cs1 85.7(2) . .
P O1 Mo1 126.2(3) 1_455 1_556
P O1 Mo2 124.9(3) 1_455 5_556
Mo1 O1 Mo2 91.25(17) 1_556 5_556
P O2 Mo2 131.7(3) 1_554 1_655
P O2 Mo3 131.6(3) 1_554 1_545
Mo2 O2 Mo3 95.91(16) 1_655 1_545
P O3 Mo3 121.7(3) . 5_546
P O3 Cs2 124.7(2) . 1_545
Mo3 O3 Cs2 91.23(16) 5_546 1_545
P O3 Cs1 108.5(2) . .
Mo3 O3 Cs1 98.03(15) 5_546 .
Cs2 O3 Cs1 109.00(14) 1_545 .
Mo1 O4 Cs1 126.8(3) 1_556 2_456
Mo2 O5 Mo1 124.3(3) . .
Mo2 O5 Cs2 105.85(19) . 5_456
Mo1 O5 Cs2 129.8(2) . 5_456
Mo2 O6 Cs2 108.4(2) 1_655 5_556
Mo2 O7 Mo3 121.9(2) 1_655 1_545
Mo2 O7 Cs1 106.2(2) 1_655 5_646
Mo3 O7 Cs1 112.8(2) 1_545 5_646
Mo3 O8 Cs2 102.0(2) . 5_556
Mo3 O9 Cs2 112.1(2) 1_545 1_544
Mo3 O10 Mo3 146.7(4) . 5
Mo3 O10 Cs2 94.76(5) . 5_556
Mo3 O10 Cs2 98.48(5) 5 5_556
Mo3 O10 Cs2 98.48(5) . 1_554
Mo3 O10 Cs2 94.76(5) 5 1_554
Cs2 O10 Cs2 132.6(2) 5_556 1_554
Mo2 O11 Cs1 123.6(3) . 7_544
Mo2 O11 Cs1 101.2(2) . 5_546
Cs1 O11 Cs1 126.73(18) 7_544 5_546
Cs2 O12 Cs1 156.3(3) 2_566 1_565
Cs1 O14 Cs2 121.1(4) 2_456 1_545
Cs1 O14 Cs1 127.2(4) 2_456 .
Cs2 O14 Cs1 104.7(3) 1_545 .
C6 C1 C2 120.4(7) . .
C6 C1 P 118.0(6) . .
C2 C1 P 121.4(6) . .
C6 C1 Cs2 85.2(5) . 5_557
C2 C1 Cs2 75.8(4) . 5_557
P C1 Cs2 114.0(3) . 5_557
C3 C2 C1 119.9(8) . .
C3 C2 Cs2 82.9(5) . 5_557
C1 C2 Cs2 82.4(4) . 5_557
C3 C2 H2 120.1 . .
C1 C2 H2 120.1 . .
Cs2 C2 H2 104.8 5_557 .
C2 C3 C4 119.2(8) . .
C2 C3 Cs2 75.5(5) . 5_557
C4 C3 Cs2 85.0(5) . 5_557
C2 C3 H3 120.4 . .
C4 C3 H3 120.4 . .
Cs2 C3 H3 109.5 5_557 .
C5 C4 C3 121.0(8) . .
C5 C4 Cs2 83.0(6) . 5_557
C3 C4 Cs2 74.0(5) . 5_557
C5 C4 H4 119.5 . .
C3 C4 H4 119.5 . .
Cs2 C4 H4 113.8 5_557 .
C4 C5 C6 120.4(9) . .
C4 C5 H5 119.8 . .
C6 C5 H5 119.8 . .
C1 C6 C5 119.2(8) . .
C1 C6 Cs2 74.0(5) . 5_557
C5 C6 Cs2 83.0(6) . 5_557
C1 C6 H6 120.4 . .
C5 C6 H6 120.4 . .
Cs2 C6 H6 113.1 5_557 .

loop_
_geom_bond_atom_site_label_1
_geom_bond_atom_site_label_2
_geom_bond_distance
_geom_bond_site_symmetry_2
Cs1 O4 3.039(6) 2_556
Cs1 O14 3.082(12) 2_556
Cs1 O7 3.121(5) 5_646
Cs1 O13 3.216(9) 1_545
Cs1 O11 3.302(6) 6
Cs1 O3 3.333(5) .
Cs1 O11 3.412(6) 5_656
Cs1 O12 3.499(10) 1_545
Cs1 O14 3.613(13) .
Cs1 P 4.0745(18) .
Cs1 Mo2 4.1048(9) 5_656
Cs1 Mo3 4.2668(9) 5_546
Cs2 O9 3.140(5) 1_566
Cs2 O5 3.174(5) 5_566
Cs2 O14 3.180(10) 1_565
Cs2 O6 3.266(6) 5_556
Cs2 O3 3.280(5) 1_565
Cs2 O8 3.291(6) 5_556
Cs2 O10 3.366(3) 1_556
Cs2 O12 3.370(9) 2_466
Cs2 C2 3.645(8) 5_557
Cs2 C1 3.726(7) 5_557
Cs2 C3 3.736(8) 5_557
Cs2 C6 3.862(9) 5_557
Mo1 O4 1.701(6) 1_554
Mo1 O4 1.701(6) 5_556
Mo1 O5 1.925(5) 5
Mo1 O5 1.925(5) .
Mo1 O1 2.361(5) 1_554
Mo1 O1 2.361(5) 5_556
Mo1 Cs1 4.2810(8) 2_455
Mo1 Cs1 4.2810(8) 7_544
Mo2 O6 1.702(5) 1_455
Mo2 O11 1.713(6) .
Mo2 O5 1.918(5) .
Mo2 O7 1.933(5) 1_455
Mo2 O2 2.223(5) 1_455
Mo2 O1 2.392(4) 5_556
Mo2 Cs1 4.1048(9) 5_546
Mo2 Cs2 4.1330(8) 5_456
Mo2 Cs1 4.4839(10) 7_544
Mo3 O8 1.710(5) .
Mo3 O9 1.726(5) 1_565
Mo3 O10 1.919(2) .
Mo3 O7 1.940(5) 1_565
Mo3 O3 2.239(5) 5_656
Mo3 O2 2.335(5) 1_565
Mo3 Cs2 4.0103(9) 5_556
Mo3 Cs2 4.1129(8) 1_554
Mo3 Cs1 4.2668(9) 5_656
P O3 1.515(5) .
P O1 1.531(5) 1_655
P O2 1.549(5) 1_556
P C1 1.780(7) .
O1 P 1.531(5) 1_455
O1 Mo1 2.361(5) 1_556
O1 Mo2 2.392(4) 5_556
O2 P 1.549(5) 1_554
O2 Mo2 2.223(5) 1_655
O2 Mo3 2.335(5) 1_545
O3 Mo3 2.239(5) 5_546
O3 Cs2 3.280(5) 1_545
O4 Mo1 1.701(6) 1_556
O4 Cs1 3.039(6) 2_456
O5 Cs2 3.174(5) 5_456
O6 Mo2 1.702(5) 1_655
O6 Cs2 3.266(6) 5_556
O7 Mo2 1.933(5) 1_655
O7 Mo3 1.940(5) 1_545
O7 Cs1 3.121(5) 5_646
O8 Cs2 3.291(6) 5_556
O9 Mo3 1.726(5) 1_545
O9 Cs2 3.140(5) 1_544
O10 Mo3 1.919(2) 5
O10 Cs2 3.366(3) 5_556
O10 Cs2 3.366(3) 1_554
O11 Cs1 3.302(6) 7_544
O11 Cs1 3.412(6) 5_546
O12 Cs2 3.370(9) 2_566
O12 Cs1 3.499(10) 1_565
O13 Cs1 3.216(9) 1_565
O14 Cs1 3.082(12) 2_456
O14 Cs2 3.180(10) 1_545
C1 C6 1.379(10) .
C1 C2 1.397(10) .
C1 Cs2 3.726(7) 5_557
C2 C3 1.385(12) .
C2 Cs2 3.645(8) 5_557
C2 H2 0.9300 .
C3 C4 1.391(14) .
C3 Cs2 3.736(8) 5_557
C3 H3 0.9300 .
C4 C5 1.360(14) .
C4 Cs2 3.872(9) 5_557
C4 H4 0.9300 .
C5 C6 1.399(12) .
C5 H5 0.9300 .
C6 Cs2 3.862(9) 5_557
C6 H6 0.9300 .

loop_
_geom_torsion_atom_site_label_1
_geom_torsion_atom_site_label_2
_geom_torsion_atom_site_label_3
_geom_torsion_atom_site_label_4
_geom_torsion
_geom_torsion_site_symmetry_1
_geom_torsion_site_symmetry_4
O4 Cs1 P O3 72.5(4) 2_556 .
O14 Cs1 P O3 -176.0(4) 2_556 .
O7 Cs1 P O3 -65.7(3) 5_646 .
O13 Cs1 P O3 17.8(3) 1_545 .
O11 Cs1 P O3 109.6(3) 6 .
O11 Cs1 P O3 -122.9(3) 5_656 .
O12 Cs1 P O3 -50.0(3) 1_545 .
O14 Cs1 P O3 60.0(3) . .
Mo2 Cs1 P O3 -99.7(2) 5_656 .
Mo3 Cs1 P O3 -34.7(2) 5_546 .
O4 Cs1 P O1 -153.9(3) 2_556 1_655
O14 Cs1 P O1 -42.4(3) 2_556 1_655
O7 Cs1 P O1 67.9(2) 5_646 1_655
O13 Cs1 P O1 151.4(3) 1_545 1_655
O11 Cs1 P O1 -116.8(2) 6 1_655
O3 Cs1 P O1 133.6(3) . 1_655
O11 Cs1 P O1 10.7(2) 5_656 1_655
O12 Cs1 P O1 83.5(2) 1_545 1_655
O14 Cs1 P O1 -166.4(3) . 1_655
Mo2 Cs1 P O1 33.93(18) 5_656 1_655
Mo3 Cs1 P O1 98.91(19) 5_546 1_655
O4 Cs1 P O2 87.5(7) 2_556 1_556
O14 Cs1 P O2 -160.9(7) 2_556 1_556
O7 Cs1 P O2 -50.7(6) 5_646 1_556
O13 Cs1 P O2 32.8(6) 1_545 1_556
O11 Cs1 P O2 124.7(6) 6 1_556
O3 Cs1 P O2 15.0(6) . 1_556
O11 Cs1 P O2 -107.8(6) 5_656 1_556
O12 Cs1 P O2 -35.0(6) 1_545 1_556
O14 Cs1 P O2 75.0(6) . 1_556
Mo2 Cs1 P O2 -84.6(6) 5_656 1_556
Mo3 Cs1 P O2 -19.6(6) 5_546 1_556
O4 Cs1 P C1 -42.7(4) 2_556 .
O14 Cs1 P C1 68.8(4) 2_556 .
O7 Cs1 P C1 179.0(3) 5_646 .
O13 Cs1 P C1 -97.5(3) 1_545 .
O11 Cs1 P C1 -5.6(3) 6 .
O3 Cs1 P C1 -115.3(4) . .
O11 Cs1 P C1 121.9(3) 5_656 .
O12 Cs1 P C1 -165.3(3) 1_545 .
O14 Cs1 P C1 -55.2(3) . .
Mo2 Cs1 P C1 145.1(3) 5_656 .
Mo3 Cs1 P C1 -149.9(3) 5_546 .
O1 P O3 Mo3 62.6(4) 1_655 5_546
O2 P O3 Mo3 -62.2(4) 1_556 5_546
C1 P O3 Mo3 -177.6(3) . 5_546
Cs1 P O3 Mo3 112.3(4) . 5_546
O1 P O3 Cs2 179.9(2) 1_655 1_545
O2 P O3 Cs2 55.1(3) 1_556 1_545
C1 P O3 Cs2 -60.3(4) . 1_545
Cs1 P O3 Cs2 -130.4(3) . 1_545
O1 P O3 Cs1 -49.7(3) 1_655 .
O2 P O3 Cs1 -174.5(2) 1_556 .
C1 P O3 Cs1 70.1(3) . .
O4 Cs1 O3 P -138.0(3) 2_556 .
O14 Cs1 O3 P 4.2(4) 2_556 .
O7 Cs1 O3 P 97.9(3) 5_646 .
O13 Cs1 O3 P -161.9(3) 1_545 .
O11 Cs1 O3 P -71.2(3) 6 .
O11 Cs1 O3 P 51.3(2) 5_656 .
O12 Cs1 O3 P 131.8(3) 1_545 .
O14 Cs1 O3 P -112.9(3) . .
Mo2 Cs1 O3 P 65.7(2) 5_656 .
Mo3 Cs1 O3 P 127.4(3) 5_546 .
O4 Cs1 O3 Mo3 94.6(3) 2_556 5_546
O14 Cs1 O3 Mo3 -123.2(3) 2_556 5_546
O7 Cs1 O3 Mo3 -29.44(15) 5_646 5_546
O13 Cs1 O3 Mo3 70.7(2) 1_545 5_546
O11 Cs1 O3 Mo3 161.39(17) 6 5_546
O11 Cs1 O3 Mo3 -76.06(17) 5_656 5_546
O12 Cs1 O3 Mo3 4.4(2) 1_545 5_546
O14 Cs1 O3 Mo3 119.8(3) . 5_546
P Cs1 O3 Mo3 -127.4(3) . 5_546
Mo2 Cs1 O3 Mo3 -61.72(13) 5_656 5_546
O4 Cs1 O3 Cs2 0.5(3) 2_556 1_545
O14 Cs1 O3 Cs2 142.7(3) 2_556 1_545
O7 Cs1 O3 Cs2 -123.5(2) 5_646 1_545
O13 Cs1 O3 Cs2 -23.4(2) 1_545 1_545
O11 Cs1 O3 Cs2 67.30(16) 6 1_545
O11 Cs1 O3 Cs2 -170.16(16) 5_656 1_545
O12 Cs1 O3 Cs2 -89.66(18) 1_545 1_545
O14 Cs1 O3 Cs2 25.7(3) . 1_545
P Cs1 O3 Cs2 138.5(3) . 1_545
Mo2 Cs1 O3 Cs2 -155.82(17) 5_656 1_545
Mo3 Cs1 O3 Cs2 -94.10(19) 5_546 1_545
O6 Mo2 O5 Mo1 -175.4(3) 1_455 .
O11 Mo2 O5 Mo1 78.3(3) . .
O7 Mo2 O5 Mo1 -52.5(6) 1_455 .
O2 Mo2 O5 Mo1 -77.1(3) 1_455 .
O1 Mo2 O5 Mo1 -2.8(3) 5_556 .
Cs1 Mo2 O5 Mo1 29.6(4) 5_546 .
Cs2 Mo2 O5 Mo1 -176.3(4) 5_456 .
Cs1 Mo2 O5 Mo1 84.7(3) 7_544 .
O6 Mo2 O5 Cs2 0.9(2) 1_455 5_456
O11 Mo2 O5 Cs2 -105.3(2) . 5_456
O7 Mo2 O5 Cs2 123.8(4) 1_455 5_456
O2 Mo2 O5 Cs2 99.28(19) 1_455 5_456
O1 Mo2 O5 Cs2 173.5(2) 5_556 5_456
Cs1 Mo2 O5 Cs2 -154.07(8) 5_546 5_456
Cs1 Mo2 O5 Cs2 -98.97(15) 7_544 5_456
O4 Mo1 O5 Mo2 173.8(3) 1_554 .
O4 Mo1 O5 Mo2 -81.0(4) 5_556 .
O5 Mo1 O5 Mo2 46.1(2) 5 .
O1 Mo1 O5 Mo2 87.4(3) 1_554 .
O1 Mo1 O5 Mo2 2.9(3) 5_556 .
Cs1 Mo1 O5 Mo2 161.57(16) 2_455 .
Cs1 Mo1 O5 Mo2 -88.2(3) 7_544 .
O4 Mo1 O5 Cs2 -1.6(3) 1_554 5_456
O4 Mo1 O5 Cs2 103.6(3) 5_556 5_456
O5 Mo1 O5 Cs2 -129.4(3) 5 5_456
O1 Mo1 O5 Cs2 -88.0(3) 1_554 5_456
O1 Mo1 O5 Cs2 -172.6(3) 5_556 5_456
Cs1 Mo1 O5 Cs2 -13.9(4) 2_455 5_456
Cs1 Mo1 O5 Cs2 96.3(3) 7_544 5_456
O9 Mo3 O8 Cs2 133.7(2) 1_565 5_556
O10 Mo3 O8 Cs2 31.4(2) . 5_556
O7 Mo3 O8 Cs2 -123.81(19) 1_565 5_556
O3 Mo3 O8 Cs2 -46.74(18) 5_656 5_556
O2 Mo3 O8 Cs2 -99.3(11) 1_565 5_556
Cs2 Mo3 O8 Cs2 87.18(16) 1_554 5_556
Cs1 Mo3 O8 Cs2 -95.03(17) 5_656 5_556
O8 Mo3 O10 Mo3 -143.3(2) . 5
O9 Mo3 O10 Mo3 111.20(19) 1_565 5
O7 Mo3 O10 Mo3 -12.9(3) 1_565 5
O3 Mo3 O10 Mo3 -58.30(13) 5_656 5
O2 Mo3 O10 Mo3 27.89(12) 1_565 5
Cs2 Mo3 O10 Mo3 -113.32(12) 5_556 5
Cs2 Mo3 O10 Mo3 112.29(13) 1_554 5
Cs1 Mo3 O10 Mo3 -71.71(15) 5_656 5
O8 Mo3 O10 Cs2 -30.0(2) . 5_556
O9 Mo3 O10 Cs2 -135.5(2) 1_565 5_556
O7 Mo3 O10 Cs2 100.5(3) 1_565 5_556
O3 Mo3 O10 Cs2 55.02(16) 5_656 5_556
O2 Mo3 O10 Cs2 141.21(18) 1_565 5_556
Cs2 Mo3 O10 Cs2 -134.4(3) 1_554 5_556
Cs1 Mo3 O10 Cs2 41.6(3) 5_656 5_556
O8 Mo3 O10 Cs2 104.4(2) . 1_554
O9 Mo3 O10 Cs2 -1.1(2) 1_565 1_554
O7 Mo3 O10 Cs2 -125.1(3) 1_565 1_554
O3 Mo3 O10 Cs2 -170.6(2) 5_656 1_554
O2 Mo3 O10 Cs2 -84.40(18) 1_565 1_554
Cs2 Mo3 O10 Cs2 134.4(3) 5_556 1_554
Cs1 Mo3 O10 Cs2 176.01(3) 5_656 1_554
O6 Mo2 O11 Cs1 -90.0(3) 1_455 7_544
O5 Mo2 O11 Cs1 9.3(3) . 7_544
O7 Mo2 O11 Cs1 168.1(3) 1_455 7_544
O2 Mo2 O11 Cs1 103.5(5) 1_455 7_544
O1 Mo2 O11 Cs1 79.8(3) 5_556 7_544
Cs1 Mo2 O11 Cs1 149.8(4) 5_546 7_544
Cs2 Mo2 O11 Cs1 -39.4(3) 5_456 7_544
O6 Mo2 O11 Cs1 120.2(2) 1_455 5_546
O5 Mo2 O11 Cs1 -140.52(18) . 5_546
O7 Mo2 O11 Cs1 18.3(2) 1_455 5_546
O2 Mo2 O11 Cs1 -46.3(6) 1_455 5_546
O1 Mo2 O11 Cs1 -70.00(18) 5_556 5_546
Cs2 Mo2 O11 Cs1 170.83(7) 5_456 5_546
Cs1 Mo2 O11 Cs1 -149.8(4) 7_544 5_546
O4 Cs1 O14 Cs1 -70.2(5) 2_556 2_456
O14 Cs1 O14 Cs1 30.4(5) 2_556 2_456
O7 Cs1 O14 Cs1 147.8(4) 5_646 2_456
O13 Cs1 O14 Cs1 -139.3(6) 1_545 2_456
O11 Cs1 O14 Cs1 2.3(3) 6 2_456
O3 Cs1 O14 Cs1 124.4(6) . 2_456
O11 Cs1 O14 Cs1 100.7(5) 5_656 2_456
O12 Cs1 O14 Cs1 -157.2(4) 1_545 2_456
P Cs1 O14 Cs1 104.6(5) . 2_456
Mo2 Cs1 O14 Cs1 122.9(4) 5_656 2_456
Mo3 Cs1 O14 Cs1 151.5(5) 5_546 2_456
O4 Cs1 O14 Cs2 139.5(4) 2_556 1_545
O14 Cs1 O14 Cs2 -119.9(4) 2_556 1_545
O7 Cs1 O14 Cs2 -2.5(4) 5_646 1_545
O13 Cs1 O14 Cs2 70.4(4) 1_545 1_545
O11 Cs1 O14 Cs2 -147.9(5) 6 1_545
O3 Cs1 O14 Cs2 -25.9(3) . 1_545
O11 Cs1 O14 Cs2 -49.6(5) 5_656 1_545
O12 Cs1 O14 Cs2 52.6(4) 1_545 1_545
P Cs1 O14 Cs2 -45.7(3) . 1_545
Mo2 Cs1 O14 Cs2 -27.3(5) 5_656 1_545
Mo3 Cs1 O14 Cs2 1.2(3) 5_546 1_545
O3 P C1 C6 77.1(7) . .
O1 P C1 C6 -161.4(6) 1_655 .
O2 P C1 C6 -39.7(7) 1_556 .
Cs1 P C1 C6 124.1(6) . .
O3 P C1 C2 -97.7(7) . .
O1 P C1 C2 23.8(7) 1_655 .
O2 P C1 C2 145.5(6) 1_556 .
Cs1 P C1 C2 -50.7(6) . .
O3 P C1 Cs2 174.7(3) . 5_557
O1 P C1 Cs2 -63.8(3) 1_655 5_557
O2 P C1 Cs2 57.9(4) 1_556 5_557
Cs1 P C1 Cs2 -138.3(2) . 5_557
C6 C1 C2 C3 -1.7(12) . .
P C1 C2 C3 173.0(6) . .
Cs2 C1 C2 C3 -77.3(7) 5_557 .
C6 C1 C2 Cs2 75.6(7) . 5_557
P C1 C2 Cs2 -109.7(5) . 5_557
C1 C2 C3 C4 1.3(12) . .
Cs2 C2 C3 C4 -75.7(8) 5_557 .
C1 C2 C3 Cs2 76.9(7) . 5_557
C2 C3 C4 C5 -1.0(14) . .
Cs2 C3 C4 C5 -71.3(9) 5_557 .
C2 C3 C4 Cs2 70.3(7) . 5_557
C3 C4 C5 C6 1.1(15) . .
Cs2 C4 C5 C6 -65.5(9) 5_557 .
C2 C1 C6 C5 1.7(13) . .
P C1 C6 C5 -173.1(7) . .
Cs2 C1 C6 C5 72.2(8) 5_557 .
C2 C1 C6 Cs2 -70.5(7) . 5_557
P C1 C6 Cs2 114.7(5) . 5_557
C4 C5 C6 C1 -1.4(15) . .
C4 C5 C6 Cs2 65.8(9) . 5_557
